data_7202455
loop_
_publ_author_name
'Santra, Ramkinkar'
'Biradha, Kumar'

_publ_section_title
;
 Stepwise dimerization of double [2 + 2] reaction in the co-crystals of
 1,5-bis(4-pyridyl)-1,4-pentadiene-3-one and phloroglucinol: a
 single-crystal to single-crystal transformation
;
_journal_issue 11
_journal_name_full CrystEngComm
_journal_page_first 1524
_journal_paper_doi 10.1039/b813721h
_journal_volume 10
_journal_year 2008
_chemical_formula_sum 'C46 H42 N6 O8'
_chemical_formula_weight 806.86
_chemical_name_systematic
;
?
;
_space_group_IT_number 15
_symmetry_cell_setting monoclinic
_symmetry_space_group_name_Hall '-C 2yc'
_symmetry_space_group_name_H-M 'C 1 2/c 1'
_atom_sites_solution_hydrogens geom
_atom_sites_solution_primary direct
_atom_sites_solution_secondary difmap
_audit_creation_method SHELXL-97
_cell_angle_alpha 90.00
_cell_angle_beta 90.412(16)
_cell_angle_gamma 90.00
_cell_formula_units_Z 4
_cell_length_a 15.333(7)
_cell_length_b 13.061(6)
_cell_length_c 20.359(9)
_cell_measurement_reflns_used 3205
_cell_measurement_temperature 293(2)
_cell_measurement_theta_max 24
_cell_measurement_theta_min 2
_cell_volume 4077(3)
_computing_structure_refinement 'SHELXL-97 (Sheldrick, 1997)'
_computing_structure_solution 'SHELXS-97 (Sheldrick, 1990)'
_diffrn_ambient_temperature 293(2)
_diffrn_measured_fraction_theta_full 1.000
_diffrn_measured_fraction_theta_max 1.000
_diffrn_measurement_device_type 'Bruker-APpex-2 CCD area Detector'
_diffrn_measurement_method hemisphere
_diffrn_radiation_monochromator graphite
_diffrn_radiation_source 'fine-focus sealed tube'
_diffrn_radiation_type MoK\a
_diffrn_radiation_wavelength 0.71073
_diffrn_reflns_av_R_equivalents 0.1465
_diffrn_reflns_av_sigmaI/netI 0.0958
_diffrn_reflns_limit_h_max 17
_diffrn_reflns_limit_h_min -17
_diffrn_reflns_limit_k_max 14
_diffrn_reflns_limit_k_min -14
_diffrn_reflns_limit_l_max 23
_diffrn_reflns_limit_l_min -22
_diffrn_reflns_number 21363
_diffrn_reflns_theta_full 24.00
_diffrn_reflns_theta_max 24.00
_diffrn_reflns_theta_min 2.00
_exptl_absorpt_coefficient_mu 0.092
_exptl_absorpt_correction_T_max 0.991
_exptl_absorpt_correction_T_min 0.989
_exptl_absorpt_correction_type multi-scan
_exptl_absorpt_process_details SADABS
_exptl_crystal_colour colorless
_exptl_crystal_density_diffrn 1.314
_exptl_crystal_density_meas ?
_exptl_crystal_density_method .
_exptl_crystal_description Needle
_exptl_crystal_F_000 1696
_exptl_crystal_size_max 0.15
_exptl_crystal_size_mid 0.12
_exptl_crystal_size_min 0.10
_refine_diff_density_max 0.394
_refine_diff_density_min -0.284
_refine_diff_density_rms 0.061
_refine_ls_extinction_coef 0.0049(8)
_refine_ls_extinction_expression Fc^*^=kFc[1+0.001xFc^2^\l^3^/sin(2\q)]^-1/4^
_refine_ls_extinction_method SHELXL
_refine_ls_goodness_of_fit_ref 0.942
_refine_ls_hydrogen_treatment mixed
_refine_ls_matrix_type full
_refine_ls_number_parameters 284
_refine_ls_number_reflns 3205
_refine_ls_number_restraints 6
_refine_ls_restrained_S_all 1.013
_refine_ls_R_factor_all 0.1779
_refine_ls_R_factor_gt 0.0678
_refine_ls_shift/su_max 0.000
_refine_ls_shift/su_mean 0.000
_refine_ls_structure_factor_coef Fsqd
_refine_ls_weighting_details 'calc w=1/[\s^2^(Fo^2^)+(0.1014P)^2^+0.0000P] where P=(Fo^2^+2Fc^2^)/3'
_refine_ls_weighting_scheme calc
_refine_ls_wR_factor_gt 0.1573
_refine_ls_wR_factor_ref 0.1914
_reflns_number_gt 1439
_reflns_number_total 3205
_reflns_threshold_expression >2sigma(I)
_cod_data_source_file b813721h.txt
_cod_data_source_block 4
_cod_depositor_comments
;
The following automatic conversions were performed:
'_symmetry_cell_setting' value 'Monoclinic' changed to 'monoclinic'
according to '/home/saulius/struct/CIF-dictionaries/cif_core.dic'
dictionary named 'cif_core.dic' version 2.4.1 from 2010-06-29.

Automatic conversion script
Id: cif_fix_enum 1527 2010-12-29 10:47:43Z saulius 
;
_cod_original_sg_symbol_H-M C2/c
_cod_database_code 7202455

loop_
_symmetry_equiv_pos_as_xyz
'x, y, z'
'-x, y, -z+1/2'
'x+1/2, y+1/2, z'
'-x+1/2, y+1/2, -z+1/2'
'-x, -y, -z'
'x, -y, z-1/2'
'-x+1/2, -y+1/2, -z'
'x+1/2, -y+1/2, z-1/2'

loop_
_atom_site_label
_atom_site_type_symbol
_atom_site_fract_x
_atom_site_fract_y
_atom_site_fract_z
_atom_site_U_iso_or_equiv
_atom_site_adp_type
_atom_site_occupancy
_atom_site_symmetry_multiplicity
_atom_site_calc_flag
_atom_site_refinement_flags
_atom_site_disorder_assembly
_atom_site_disorder_group
O1 O 0.9166(3) 0.3735(4) 0.6783(2) 0.1152(15) Uani 1 1 d U . .
C1 C 0.9440(3) 0.4516(5) 0.6998(3) 0.0695(14) Uani 1 1 d U . .
C2 C 0.9053(3) 0.5050(4) 0.7577(3) 0.0673(16) Uani 1 1 d . . .
H2 H 0.8900 0.5762 0.7477 0.081 Uiso 1 1 calc R . .
C3 C 0.8339(3) 0.4507(4) 0.7967(2) 0.0551(13) Uani 1 1 d . . .
H3 H 0.8164 0.3865 0.7754 0.066 Uiso 1 1 calc R . .
C4 C 0.9711(3) 0.4964(3) 0.8192(2) 0.0600(14) Uani 1 1 d . . .
H4 H 0.9789 0.5628 0.8409 0.072 Uiso 1 1 calc R . .
C5 C 0.9036(3) 0.4301(3) 0.8553(2) 0.0521(13) Uani 1 1 d . . .
H5 H 0.9221 0.3583 0.8544 0.063 Uiso 1 1 calc R . .
N11 N 0.6166(3) 0.6144(3) 0.87567(18) 0.0583(11) Uani 1 1 d . . .
C11 C 0.6120(3) 0.5163(4) 0.8594(2) 0.0609(14) Uani 1 1 d . . .
H11 H 0.5607 0.4813 0.8685 0.073 Uiso 1 1 calc R . .
C12 C 0.6787(3) 0.4631(4) 0.8300(2) 0.0569(13) Uani 1 1 d . . .
H12 H 0.6711 0.3948 0.8185 0.068 Uiso 1 1 calc R . .
C13 C 0.7562(3) 0.5111(3) 0.8175(2) 0.0444(11) Uani 1 1 d . . .
C14 C 0.7598(3) 0.6144(4) 0.8323(2) 0.0578(13) Uani 1 1 d . . .
H14 H 0.8101 0.6515 0.8232 0.069 Uiso 1 1 calc R . .
C15 C 0.6900(3) 0.6624(4) 0.8602(2) 0.0581(13) Uani 1 1 d . . .
H15 H 0.6941 0.7322 0.8687 0.070 Uiso 1 1 calc R . .
N21 N 0.7956(3) 0.5189(4) 1.0410(2) 0.0688(13) Uani 1 1 d . . .
C21 C 0.7706(4) 0.4358(5) 1.0093(3) 0.0739(16) Uani 1 1 d . . .
H21 H 0.7242 0.3984 1.0261 0.089 Uiso 1 1 calc R . .
C22 C 0.8091(3) 0.4015(4) 0.9528(2) 0.0643(14) Uani 1 1 d . . .
H22 H 0.7912 0.3398 0.9342 0.077 Uiso 1 1 calc R . .
C23 C 0.8738(3) 0.4575(4) 0.9234(2) 0.0489(12) Uani 1 1 d . . .
C24 C 0.9018(3) 0.5420(4) 0.9573(2) 0.0701(15) Uani 1 1 d . . .
H24 H 0.9477 0.5810 0.9414 0.084 Uiso 1 1 calc R . .
C25 C 0.8612(4) 0.5693(4) 1.0155(2) 0.0727(16) Uani 1 1 d . . .
H25 H 0.8818 0.6267 1.0378 0.087 Uiso 1 1 calc R . .
O1A O 0.4257(3) 0.2274(3) 0.67993(17) 0.0659(10) Uani 1 1 d . . .
O2A O 0.6887(2) 0.3945(3) 0.63516(16) 0.0714(11) Uani 1 1 d . . .
O3A O 0.4918(2) 0.3097(3) 0.45869(18) 0.0842(13) Uani 1 1 d . . .
C1A C 0.4804(3) 0.2693(3) 0.6337(2) 0.0494(12) Uani 1 1 d . . .
C2A C 0.5566(3) 0.3102(3) 0.6552(2) 0.0523(12) Uani 1 1 d . . .
H2A H 0.5707 0.3088 0.6997 0.063 Uiso 1 1 calc R . .
C3A C 0.6130(3) 0.3541(4) 0.6111(2) 0.0526(12) Uani 1 1 d . . .
C4A C 0.5923(3) 0.3555(4) 0.5441(2) 0.0578(13) Uani 1 1 d . . .
H4A H 0.6304 0.3848 0.5141 0.069 Uiso 1 1 calc R . .
C5A C 0.5158(3) 0.3134(4) 0.5233(2) 0.0587(13) Uani 1 1 d . . .
C6A C 0.4570(3) 0.2694(3) 0.5678(3) 0.0588(13) Uani 1 1 d . . .
H6A H 0.4044 0.2413 0.5535 0.071 Uiso 1 1 calc R . .
N100 N 0.7514(3) -0.1843(4) 0.3436(2) 0.0835(15) Uani 1 1 d . . .
C101 C 0.9031(4) -0.1218(5) 0.3105(3) 0.098(2) Uani 1 1 d . . .
H10A H 0.9453 -0.1471 0.3415 0.147 Uiso 1 1 calc R . .
H10B H 0.9043 -0.0483 0.3103 0.147 Uiso 1 1 calc R . .
H10C H 0.9167 -0.1469 0.2674 0.147 Uiso 1 1 calc R . .
C100 C 0.8167(4) -0.1567(4) 0.3289(2) 0.0612(14) Uani 1 1 d . . .
H1AO H 0.373(4) 0.200(4) 0.661(2) 0.09(2) Uiso 1 1 d . . .
H3AO H 0.534(4) 0.343(4) 0.429(3) 0.096(18) Uiso 1 1 d . . .
H2AO H 0.725(5) 0.436(6) 0.601(4) 0.18(3) Uiso 1 1 d . . .

loop_
_atom_site_aniso_label
_atom_site_aniso_U_11
_atom_site_aniso_U_22
_atom_site_aniso_U_33
_atom_site_aniso_U_23
_atom_site_aniso_U_13
_atom_site_aniso_U_12
O1 0.066(3) 0.185(4) 0.095(3) -0.051(3) 0.028(2) -0.042(3)
C1 0.048(3) 0.091(4) 0.070(3) -0.007(3) 0.025(3) -0.011(3)
C2 0.060(4) 0.064(3) 0.078(4) 0.019(3) 0.038(3) 0.019(3)
C3 0.051(3) 0.057(3) 0.057(3) -0.001(2) 0.019(2) 0.001(3)
C4 0.060(4) 0.056(3) 0.065(3) -0.018(2) 0.024(3) -0.019(3)
C5 0.053(3) 0.047(3) 0.056(3) -0.001(2) 0.013(2) 0.000(2)
N11 0.044(3) 0.072(3) 0.059(3) -0.001(2) 0.011(2) 0.010(2)
C11 0.038(3) 0.067(4) 0.078(4) 0.010(3) 0.011(3) -0.003(3)
C12 0.042(3) 0.050(3) 0.079(3) 0.005(3) 0.015(3) -0.001(3)
C13 0.035(3) 0.048(3) 0.050(3) -0.001(2) 0.010(2) 0.005(2)
C14 0.036(3) 0.060(3) 0.078(4) -0.005(3) 0.007(3) -0.001(2)
C15 0.042(3) 0.054(3) 0.078(4) -0.009(3) 0.006(3) 0.005(3)
N21 0.064(3) 0.090(3) 0.053(3) -0.001(2) 0.016(2) 0.008(3)
C21 0.073(4) 0.086(4) 0.062(4) 0.010(3) 0.028(3) -0.007(3)
C22 0.073(4) 0.061(3) 0.060(3) 0.008(3) 0.027(3) -0.002(3)
C23 0.041(3) 0.058(3) 0.048(3) 0.004(2) 0.013(2) 0.004(2)
C24 0.062(4) 0.089(4) 0.059(3) 0.001(3) 0.022(3) -0.014(3)
C25 0.068(4) 0.090(4) 0.060(3) -0.011(3) 0.014(3) -0.005(3)
O1A 0.056(3) 0.074(2) 0.069(2) 0.0175(18) 0.018(2) -0.006(2)
O2A 0.049(2) 0.106(3) 0.059(2) 0.009(2) 0.0021(19) -0.015(2)
O3A 0.062(3) 0.136(3) 0.055(2) 0.012(2) 0.0015(19) -0.040(2)
C1A 0.039(3) 0.051(3) 0.059(3) 0.009(2) 0.017(3) 0.005(2)
C2A 0.039(3) 0.068(3) 0.050(3) 0.012(2) 0.006(2) 0.007(3)
C3A 0.039(3) 0.064(3) 0.054(3) 0.006(2) 0.008(2) -0.002(3)
C4A 0.048(3) 0.070(3) 0.056(3) 0.009(2) 0.014(3) -0.009(3)
C5A 0.046(3) 0.077(4) 0.053(3) 0.007(3) 0.010(3) -0.011(3)
C6A 0.043(3) 0.059(3) 0.075(4) 0.005(3) 0.007(3) -0.003(2)
N100 0.067(4) 0.098(4) 0.086(3) -0.004(3) 0.023(3) -0.017(3)
C101 0.053(4) 0.130(5) 0.110(5) 0.037(4) -0.006(3) -0.011(4)
C100 0.053(4) 0.072(3) 0.059(3) 0.004(3) 0.008(3) -0.006(3)

loop_
_atom_type_symbol
_atom_type_description
_atom_type_scat_dispersion_real
_atom_type_scat_dispersion_imag
_atom_type_scat_source
C C 0.0033 0.0016 'International Tables Vol C Tables 4.2.6.8 and 6.1.1.4'
H H 0.0000 0.0000 'International Tables Vol C Tables 4.2.6.8 and 6.1.1.4'
N N 0.0061 0.0033 'International Tables Vol C Tables 4.2.6.8 and 6.1.1.4'
O O 0.0106 0.0060 'International Tables Vol C Tables 4.2.6.8 and 6.1.1.4'

loop_
_geom_angle_atom_site_label_1
_geom_angle_atom_site_label_2
_geom_angle_atom_site_label_3
_geom_angle
_geom_angle_site_symmetry_1
_geom_angle_site_symmetry_3
_geom_angle_publ_flag
O1 C1 C4 123.6(5) . 2_756 ?
O1 C1 C2 123.4(5) . . ?
C4 C1 C2 112.1(5) 2_756 . ?
C1 C2 C3 118.8(4) . . ?
C1 C2 C4 109.4(4) . . ?
C3 C2 C4 90.6(4) . . ?
C13 C3 C2 118.5(4) . . ?
C13 C3 C5 113.7(4) . . ?
C2 C3 C5 89.3(4) . . ?
C1 C4 C5 119.8(4) 2_756 . ?
C1 C4 C2 111.8(4) 2_756 . ?
C5 C4 C2 89.5(4) . . ?
C23 C5 C4 121.0(4) . . ?
C23 C5 C3 115.8(4) . . ?
C4 C5 C3 89.9(3) . . ?
C11 N11 C15 116.1(4) . . ?
N11 C11 C12 124.0(5) . . ?
C13 C12 C11 119.9(5) . . ?
C12 C13 C14 116.1(4) . . ?
C12 C13 C3 120.4(4) . . ?
C14 C13 C3 123.1(4) . . ?
C15 C14 C13 120.5(5) . . ?
N11 C15 C14 123.3(5) . . ?
C25 N21 C21 116.1(4) . . ?
N21 C21 C22 123.7(5) . . ?
C21 C22 C23 120.5(5) . . ?
C24 C23 C22 115.8(4) . . ?
C24 C23 C5 124.1(4) . . ?
C22 C23 C5 119.9(4) . . ?
C23 C24 C25 119.8(5) . . ?
N21 C25 C24 123.9(5) . . ?
C2A C1A O1A 117.6(4) . . ?
C2A C1A C6A 122.0(4) . . ?
O1A C1A C6A 120.5(5) . . ?
C1A C2A C3A 119.9(4) . . ?
O2A C3A C2A 117.7(4) . . ?
O2A C3A C4A 122.2(4) . . ?
C2A C3A C4A 120.1(5) . . ?
C5A C4A C3A 119.2(4) . . ?
C4A C5A O3A 122.8(4) . . ?
C4A C5A C6A 121.4(5) . . ?
O3A C5A C6A 115.8(5) . . ?
C1A C6A C5A 117.4(5) . . ?
N100 C100 C101 179.0(7) . . ?

loop_
_geom_bond_atom_site_label_1
_geom_bond_atom_site_label_2
_geom_bond_distance
_geom_bond_site_symmetry_2
_geom_bond_publ_flag
O1 C1 1.186(6) . ?
C1 C4 1.482(7) 2_756 ?
C1 C2 1.495(7) . ?
C2 C3 1.532(6) . ?
C2 C4 1.607(7) . ?
C3 C13 1.493(6) . ?
C3 C5 1.619(7) . ?
C4 C1 1.482(7) 2_756 ?
C4 C5 1.540(6) . ?
C5 C23 1.506(6) . ?
N11 C11 1.325(6) . ?
N11 C15 1.329(5) . ?
C11 C12 1.377(6) . ?
C12 C13 1.368(6) . ?
C13 C14 1.383(6) . ?
C14 C15 1.368(6) . ?
N21 C25 1.313(6) . ?
N21 C21 1.319(6) . ?
C21 C22 1.372(6) . ?
C22 C23 1.374(6) . ?
C23 C24 1.369(7) . ?
C24 C25 1.389(6) . ?
O1A C1A 1.379(5) . ?
O2A C3A 1.362(5) . ?
O3A C5A 1.364(6) . ?
C1A C2A 1.355(6) . ?
C1A C6A 1.386(6) . ?
C2A C3A 1.377(6) . ?
C3A C4A 1.398(6) . ?
C4A C5A 1.359(6) . ?
C5A C6A 1.406(6) . ?
N100 C100 1.108(6) . ?
C101 C100 1.452(7) . ?
